data_1575092
loop_
_publ_author_name
'Isono, Tomohiro'
'Harada, Shingo'
'Yanagawa, Mai'
'Nemoto, Tetsuhiro'

_publ_section_title
;
 Copper-catalyzed direct regioselective C5-H alkylation reactions of
 functionalized indoles with &#x3b1;-diazomalonates.
;
_journal_issue 33
_journal_name_full 'Chemical science'
_journal_page_first 14967
_journal_page_last 14975
_journal_paper_doi 10.1039/d5sc03417e
_journal_volume 16
_journal_year 2025
_chemical_formula_moiety 'C24 H23 N O5'
_chemical_formula_sum 'C24 H23 N O5'
_chemical_formula_weight 405.43
_space_group_crystal_system triclinic
_space_group_IT_number 2
_space_group_name_Hall '-P 1'
_space_group_name_H-M_alt 'P -1'
_atom_sites_solution_hydrogens geom
_atom_sites_solution_primary dual
_audit_creation_date 2024-02-27
_audit_creation_method
;
Olex2 1.5
(compiled 2023.08.24 svn.re1ec1418 for OlexSys, GUI svn.r6817)
;
_audit_update_record
;
2025-05-02 deposited with the CCDC.	2025-07-14 downloaded from the CCDC.
;
_cell_angle_alpha 80.226(6)
_cell_angle_beta 71.038(5)
_cell_angle_gamma 81.929(6)
_cell_formula_units_Z 2
_cell_length_a 8.1618(2)
_cell_length_b 11.0202(3)
_cell_length_c 12.1858(3)
_cell_measurement_reflns_used 8888
_cell_measurement_temperature 93(2)
_cell_measurement_theta_max 136.370
_cell_measurement_theta_min 7.740
_cell_volume 1017.24(6)
_computing_molecular_graphics 'Olex2 1.5 (Dolomanov et al., 2009)'
_computing_publication_material 'Olex2 1.5 (Dolomanov et al., 2009)'
_computing_structure_refinement 'SHELXL 2019/2 (Sheldrick, 2015)'
_computing_structure_solution 'SHELXT 2018/2 (Sheldrick, 2018)'
_diffrn_ambient_temperature 93.15
_diffrn_detector 'Rigaku curved IP area detector'
_diffrn_detector_area_resol_mean 10.000
_diffrn_detector_type 'Rigaku Imaging plate area detector'
_diffrn_measured_fraction_theta_full 0.982
_diffrn_measured_fraction_theta_max 0.981
_diffrn_measurement_device 'three-circle diffractometer'
_diffrn_measurement_device_type 'Rigaku VariMax RAPID'
_diffrn_measurement_method '\w scans'
_diffrn_radiation_collimation 1.0
_diffrn_radiation_monochromator 'multi-layer mirror optics'
_diffrn_radiation_probe x-ray
_diffrn_radiation_type 'Cu K\a'
_diffrn_radiation_wavelength 1.54187
_diffrn_reflns_av_R_equivalents 0.0356
_diffrn_reflns_av_unetI/netI 0.0445
_diffrn_reflns_Laue_measured_fraction_full 0.982
_diffrn_reflns_Laue_measured_fraction_max 0.981
_diffrn_reflns_limit_h_max 9
_diffrn_reflns_limit_h_min -9
_diffrn_reflns_limit_k_max 13
_diffrn_reflns_limit_k_min -12
_diffrn_reflns_limit_l_max 14
_diffrn_reflns_limit_l_min -14
_diffrn_reflns_number 11746
_diffrn_reflns_point_group_measured_fraction_full 0.982
_diffrn_reflns_point_group_measured_fraction_max 0.981
_diffrn_reflns_theta_full 67.687
_diffrn_reflns_theta_max 68.186
_diffrn_reflns_theta_min 3.870
_diffrn_source 'rotating anode X-ray generator'
_diffrn_source_current 30.0
_diffrn_source_power 1.2
_diffrn_source_target Cu
_diffrn_source_type 'MicroMax 007'
_diffrn_source_voltage 40.0
_exptl_absorpt_coefficient_mu 0.760
_exptl_absorpt_correction_T_max 1.0000
_exptl_absorpt_correction_T_min 0.7707
_exptl_absorpt_correction_type multi-scan
_exptl_absorpt_process_details 'ABSCOR (Rigaku, 1995)'
_exptl_crystal_colour 'clear light colourless'
_exptl_crystal_colour_lustre clear
_exptl_crystal_colour_modifier light
_exptl_crystal_colour_primary colourless
_exptl_crystal_density_diffrn 1.324
_exptl_crystal_density_method 'not measured'
_exptl_crystal_description block
_exptl_crystal_F_000 428
_exptl_crystal_preparation As-Grown
_exptl_crystal_recrystallization_method 'Batch Method'
_exptl_crystal_size_max 0.1
_exptl_crystal_size_mid 0.1
_exptl_crystal_size_min 0.1
_refine_diff_density_max 0.211
_refine_diff_density_min -0.190
_refine_diff_density_rms 0.043
_refine_ls_extinction_method none
_refine_ls_goodness_of_fit_ref 1.054
_refine_ls_hydrogen_treatment constr
_refine_ls_matrix_type full
_refine_ls_number_parameters 305
_refine_ls_number_reflns 3652
_refine_ls_number_restraints 2
_refine_ls_restrained_S_all 1.057
_refine_ls_R_factor_all 0.0563
_refine_ls_R_factor_gt 0.0429
_refine_ls_shift/su_max 0.000
_refine_ls_shift/su_mean 0.000
_refine_ls_structure_factor_coef Fsqd
_refine_ls_weighting_details 'w=1/[\s^2^(Fo^2^)+(0.0579P)^2^+0.1884P] where P=(Fo^2^+2Fc^2^)/3'
_refine_ls_weighting_scheme calc
_refine_ls_wR_factor_gt 0.1096
_refine_ls_wR_factor_ref 0.1165
_reflns_Friedel_coverage 0.000
_reflns_number_gt 2920
_reflns_number_total 3652
_reflns_threshold_expression 'I > 2\s(I)'
_cod_data_source_file d5sc03417e2.cif
_cod_data_source_block shelxl
_cod_depositor_comments 'Adding full bibliography for 1575092.cif.'
_cod_database_code 1575092
_shelx_shelxl_version_number 2019/2
_shelx_space_group_comment
;
The symmetry employed for this shelxl refinement is uniquely defined
by the following loop, which should always be used as a source of
symmetry information in preference to the above space-group names.
They are only intended as comments.
;
_shelx_estimated_absorpt_t_max 0.928
_shelx_estimated_absorpt_t_min 0.928
_olex2_refinement_description
;
1. Fixed Uiso
 At 1.2 times of:
  All C(H) groups, All C(H,H) groups
 At 1.5 times of:
  All C(H,H,H) groups
2. Restrained distances
 O5-C00O \\sim O5A-C00O
 with sigma of 0.02
 O5-C00U \\sim O5A-C00U
 with sigma of 0.02
 O5-C00U \\sim O5-C00V
 with sigma of 0.02
 O4-C00O \\sim O4A-C00O
 with sigma of 0.02
 O4-O5A \\sim O4A-O5A
 with sigma of 0.02
 O4-C00V \\sim O4A-C00V
 with sigma of 0.02
3. Others
 Sof(O5A)=1-FVAR(1)
 Sof(O5)=FVAR(1)
 Sof(C00V)=Sof(H00X)=Sof(H00Y)=Sof(H)=1-FVAR(2)
 Sof(C00U)=Sof(H00U)=Sof(H00V)=Sof(H00W)=FVAR(2)
 Sof(O4A)=1-FVAR(3)
 Sof(O4)=FVAR(3)
4.a Ternary CH refined with riding coordinates:
 C00J(H00J)
4.b Secondary CH2 refined with riding coordinates:
 C00I(H00C,H00D)
4.c Aromatic/amide H refined with riding coordinates:
 C00A(H00A), C00B(H00B), C00E(H00E), C00F(H00F), C00H(H00H), C00L(H00L),
 C00M(H00M), C00N(H00N), C00Q(H00Q), C00R(H00R), C00S(H00S)
4.d Idealised Me refined as rotating group:
 C00P(H00G,H00I,H00K), C00T(H00O,H00P,H00T), C00U(H00U,H00V,H00W), C00V(H00X,
 H00Y,H)
;
_olex2_exptl_crystal_mounting_method 'MiTeGen MicroLoops'
_olex2_submission_special_instructions 'No special instructions were received'

loop_
_space_group_symop_operation_xyz
'x, y, z'
'-x, -y, -z'

loop_
_atom_site_label
_atom_site_type_symbol
_atom_site_fract_x
_atom_site_fract_y
_atom_site_fract_z
_atom_site_U_iso_or_equiv
_atom_site_adp_type
_atom_site_occupancy
_atom_site_site_symmetry_order
_atom_site_calc_flag
_atom_site_refinement_flags_posn
_atom_site_refinement_flags_adp
_atom_site_refinement_flags_occupancy
_atom_site_disorder_assembly
_atom_site_disorder_group
O001 O 0.09025(15) 0.69353(11) 0.50523(11) 0.0320(3) Uani 1 1 d . . . . .
O002 O 0.33633(17) 0.10486(11) 0.20934(10) 0.0348(3) Uani 1 1 d . . . . .
O003 O 0.41042(17) 0.11714(11) 0.36815(11) 0.0379(3) Uani 1 1 d . . . . .
N004 N 0.68564(17) 0.63046(12) 0.36315(12) 0.0231(3) Uani 1 1 d . . . . .
O4 O 0.1064(14) 0.3912(14) 0.1599(11) 0.046(2) Uani 0.49(3) 1 d D . P A 1
O5 O 0.3978(9) 0.3569(11) 0.0827(9) 0.0300(16) Uani 0.49(3) 1 d D . P A 1
C007 C 0.4276(2) 0.56417(15) 0.37873(14) 0.0229(4) Uani 1 1 d . . . . .
C008 C 0.3962(2) 0.67273(14) 0.43757(14) 0.0230(4) Uani 1 1 d . . . . .
C009 C 0.6100(2) 0.54129(15) 0.33273(14) 0.0221(4) Uani 1 1 d . . . . .
C00A C 0.6894(2) 0.44269(14) 0.27085(13) 0.0232(4) Uani 1 1 d . . . . .
H00A H 0.812409 0.429058 0.240548 0.028 Uiso 1 1 calc R U . . .
C00B C 0.5583(2) 0.70754(15) 0.42509(14) 0.0237(4) Uani 1 1 d . . . . .
H00B H 0.577638 0.776084 0.455747 0.028 Uiso 1 1 calc R U . . .
C00C C 0.2286(2) 0.73191(15) 0.49996(14) 0.0251(4) Uani 1 1 d . . . . .
C00D C 0.9435(2) 0.71271(14) 0.20868(14) 0.0240(4) Uani 1 1 d . . . . .
C00E C 0.3217(2) 0.48299(15) 0.36311(14) 0.0245(4) Uani 1 1 d . . . . .
H00E H 0.198621 0.495290 0.394339 0.029 Uiso 1 1 calc R U . . .
C00F C 0.5819(2) 0.36556(15) 0.25535(14) 0.0251(4) Uani 1 1 d . . . . .
H00F H 0.632147 0.297921 0.212584 0.030 Uiso 1 1 calc R U . . .
C00G C 0.3995(2) 0.38439(15) 0.30128(14) 0.0253(4) Uani 1 1 d . . . . .
C00H C 0.2304(2) 0.84052(15) 0.55643(14) 0.0259(4) Uani 1 1 d . . . . .
H00H H 0.338403 0.859370 0.560132 0.031 Uiso 1 1 calc R U . . .
C00I C 0.8715(2) 0.64134(15) 0.32934(14) 0.0241(4) Uani 1 1 d . . . . .
H00C H 0.933353 0.557390 0.331029 0.029 Uiso 1 1 calc R U . . .
H00D H 0.895356 0.683133 0.387608 0.029 Uiso 1 1 calc R U . . .
C00J C 0.2864(2) 0.30070(15) 0.27578(15) 0.0270(4) Uani 1 1 d . . . . .
H00J H 0.168077 0.309693 0.334250 0.032 Uiso 1 1 calc R U . . .
C00K C 0.3545(2) 0.16600(15) 0.28989(15) 0.0258(4) Uani 1 1 d . . . . .
C00L C 0.0882(2) 0.91256(15) 0.60200(14) 0.0272(4) Uani 1 1 d . . . . .
H00L H -0.019036 0.892600 0.598014 0.033 Uiso 1 1 calc R U . . .
C00M C 0.8386(2) 0.76868(15) 0.14144(15) 0.0293(4) Uani 1 1 d . . . . .
H00M H 0.716394 0.764038 0.171631 0.035 Uiso 1 1 calc R U . . .
C00N C 1.1220(2) 0.72198(16) 0.16333(16) 0.0315(4) Uani 1 1 d . . . . .
H00N H 1.195691 0.685005 0.208593 0.038 Uiso 1 1 calc R U . . .
C00O C 0.2680(3) 0.34819(17) 0.1557(2) 0.0384(5) Uani 1 1 d D . . . .
C00P C 0.0849(3) 1.02275(17) 0.65910(16) 0.0349(5) Uani 1 1 d . . . . .
H00G H 0.041024 1.096818 0.616369 0.052 Uiso 1 1 calc R U . . .
H00I H 0.202874 1.032380 0.658233 0.052 Uiso 1 1 calc R U . . .
H00K H 0.008573 1.011445 0.740217 0.052 Uiso 1 1 calc R U . . .
C00Q C 0.9099(3) 0.83152(17) 0.03042(16) 0.0363(5) Uani 1 1 d . . . . .
H00Q H 0.836603 0.868966 -0.014997 0.044 Uiso 1 1 calc R U . . .
C00R C 1.1931(3) 0.78481(17) 0.05254(16) 0.0378(5) Uani 1 1 d . . . . .
H00R H 1.315179 0.790210 0.022222 0.045 Uiso 1 1 calc R U . . .
C00S C 1.0873(3) 0.83949(17) -0.01382(16) 0.0385(5) Uani 1 1 d . . . . .
H00S H 1.136295 0.882455 -0.089654 0.046 Uiso 1 1 calc R U . . .
C00T C 0.3960(3) -0.02612(17) 0.2199(2) 0.0491(6) Uani 1 1 d . . . . .
H00O H 0.377012 -0.063501 0.158077 0.074 Uiso 1 1 calc R U . . .
H00P H 0.330897 -0.067002 0.296585 0.074 Uiso 1 1 calc R U . . .
H00T H 0.520338 -0.036058 0.212114 0.074 Uiso 1 1 calc R U . . .
C00U C 0.3795(5) 0.4256(3) -0.0254(3) 0.0310(10) Uani 0.498(4) 1 d . . P A 1
H00U H 0.492077 0.421661 -0.086897 0.046 Uiso 0.498(4) 1 calc R U P A 1
H00V H 0.339632 0.512014 -0.014107 0.046 Uiso 0.498(4) 1 calc R U P A 1
H00W H 0.294317 0.389685 -0.048432 0.046 Uiso 0.498(4) 1 calc R U P A 1
O5A O 0.1441(14) 0.4184(8) 0.1418(9) 0.0281(17) Uani 0.51(3) 1 d D . P A 2
C00V C 0.1343(5) 0.4787(3) 0.0246(3) 0.0329(11) Uani 0.502(4) 1 d . . P A 2
H00X H 0.242936 0.515950 -0.019317 0.049 Uiso 0.502(4) 1 calc R U P A 2
H00Y H 0.036704 0.543092 0.034610 0.049 Uiso 0.502(4) 1 calc R U P A 2
H H 0.116822 0.416709 -0.018473 0.049 Uiso 0.502(4) 1 calc R U P A 2
O4A O 0.3995(8) 0.3230(9) 0.0536(9) 0.0298(16) Uani 0.51(3) 1 d D . P A 2

loop_
_atom_site_aniso_label
_atom_site_aniso_U_11
_atom_site_aniso_U_22
_atom_site_aniso_U_33
_atom_site_aniso_U_23
_atom_site_aniso_U_13
_atom_site_aniso_U_12
O001 0.0213(7) 0.0297(7) 0.0454(8) -0.0134(6) -0.0066(6) -0.0024(5)
O002 0.0479(8) 0.0237(6) 0.0353(7) -0.0097(5) -0.0169(6) 0.0052(6)
O003 0.0459(9) 0.0308(7) 0.0458(8) -0.0010(6) -0.0266(7) -0.0070(6)
N004 0.0192(7) 0.0238(7) 0.0266(7) -0.0038(6) -0.0066(6) -0.0041(6)
O4 0.020(3) 0.082(6) 0.038(3) -0.012(3) -0.013(3) 0.004(3)
O5 0.028(2) 0.040(3) 0.022(3) 0.000(2) -0.0091(19) -0.005(2)
C007 0.0220(9) 0.0227(8) 0.0241(8) -0.0028(7) -0.0077(7) -0.0012(7)
C008 0.0229(9) 0.0199(8) 0.0264(8) -0.0020(7) -0.0077(7) -0.0031(7)
C009 0.0217(9) 0.0218(8) 0.0233(8) -0.0013(6) -0.0083(7) -0.0029(7)
C00A 0.0193(9) 0.0262(9) 0.0228(8) -0.0022(7) -0.0053(7) -0.0020(7)
C00B 0.0231(9) 0.0200(8) 0.0274(9) -0.0037(7) -0.0076(7) 0.0001(7)
C00C 0.0237(9) 0.0228(9) 0.0282(9) -0.0029(7) -0.0074(7) -0.0021(7)
C00D 0.0248(9) 0.0207(8) 0.0257(9) -0.0076(7) -0.0043(7) -0.0026(7)
C00E 0.0201(9) 0.0237(8) 0.0295(9) -0.0035(7) -0.0075(7) -0.0022(7)
C00F 0.0241(9) 0.0247(9) 0.0257(9) -0.0043(7) -0.0061(7) -0.0021(7)
C00G 0.0238(9) 0.0241(9) 0.0283(9) -0.0027(7) -0.0081(7) -0.0035(7)
C00H 0.0231(9) 0.0261(9) 0.0309(9) -0.0054(7) -0.0104(7) -0.0033(7)
C00I 0.0192(9) 0.0261(9) 0.0284(9) -0.0043(7) -0.0082(7) -0.0036(7)
C00J 0.0206(9) 0.0238(9) 0.0368(10) -0.0070(7) -0.0069(8) -0.0043(7)
C00K 0.0224(9) 0.0244(9) 0.0295(9) -0.0055(7) -0.0044(7) -0.0050(7)
C00L 0.0254(9) 0.0274(9) 0.0279(9) -0.0047(7) -0.0060(7) -0.0042(7)
C00M 0.0301(10) 0.0263(9) 0.0322(10) -0.0045(7) -0.0103(8) -0.0022(8)
C00N 0.0259(10) 0.0306(10) 0.0341(10) -0.0054(8) -0.0049(8) 0.0013(8)
C00O 0.0416(13) 0.0226(10) 0.0650(15) -0.0003(9) -0.0355(12) -0.0089(9)
C00P 0.0373(11) 0.0307(10) 0.0368(10) -0.0110(8) -0.0099(9) 0.0002(8)
C00Q 0.0472(13) 0.0289(10) 0.0345(10) -0.0010(8) -0.0170(9) -0.0027(9)
C00R 0.0309(11) 0.0332(10) 0.0384(11) -0.0057(8) 0.0043(9) -0.0018(8)
C00S 0.0503(13) 0.0292(10) 0.0280(10) -0.0032(8) -0.0010(9) -0.0052(9)
C00T 0.0660(16) 0.0253(10) 0.0612(14) -0.0166(10) -0.0265(12) 0.0086(10)
C00U 0.035(2) 0.036(2) 0.0183(17) 0.0031(15) -0.0057(15) -0.0060(17)
O5A 0.019(3) 0.037(3) 0.030(3) -0.016(2) -0.010(2) 0.012(2)
C00V 0.045(2) 0.030(2) 0.0243(19) -0.0031(15) -0.0153(16) 0.0058(17)
O4A 0.0200(17) 0.041(3) 0.024(3) -0.005(2) -0.0018(16) 0.0008(17)

loop_
_atom_type_symbol
_atom_type_description
_atom_type_scat_dispersion_real
_atom_type_scat_dispersion_imag
_atom_type_scat_source
C C 0.0181 0.0091 'International Tables Vol C Tables 4.2.6.8 and 6.1.1.4'
H H 0.0000 0.0000 'International Tables Vol C Tables 4.2.6.8 and 6.1.1.4'
N N 0.0311 0.0180 'International Tables Vol C Tables 4.2.6.8 and 6.1.1.4'
O O 0.0492 0.0322 'International Tables Vol C Tables 4.2.6.8 and 6.1.1.4'

loop_
_geom_angle_atom_site_label_1
_geom_angle_atom_site_label_2
_geom_angle_atom_site_label_3
_geom_angle
_geom_angle_site_symmetry_1
_geom_angle_site_symmetry_3
_geom_angle_publ_flag
C00K O002 C00T 115.00(14) . . ?
C009 N004 C00I 125.09(13) . . ?
C00B N004 C009 108.92(14) . . ?
C00B N004 C00I 125.95(14) . . ?
C00O O5 C00U 113.2(5) . . ?
C009 C007 C008 106.37(14) . . ?
C00E C007 C008 134.85(16) . . ?
C00E C007 C009 118.75(15) . . ?
C007 C008 C00C 127.21(15) . . ?
C00B C008 C007 106.13(14) . . ?
C00B C008 C00C 126.64(15) . . ?
N004 C009 C007 107.96(14) . . ?
N004 C009 C00A 129.20(15) . . ?
C00A C009 C007 122.83(15) . . ?
C009 C00A H00A 121.4 . . ?
C00F C00A C009 117.11(15) . . ?
C00F C00A H00A 121.4 . . ?
N004 C00B C008 110.61(14) . . ?
N004 C00B H00B 124.7 . . ?
C008 C00B H00B 124.7 . . ?
O001 C00C C008 121.44(15) . . ?
O001 C00C C00H 121.41(15) . . ?
C008 C00C C00H 117.14(15) . . ?
C00M C00D C00I 122.60(15) . . ?
C00M C00D C00N 118.61(16) . . ?
C00N C00D C00I 118.79(15) . . ?
C007 C00E H00E 120.5 . . ?
C00G C00E C007 118.90(16) . . ?
C00G C00E H00E 120.5 . . ?
C00A C00F H00F 119.1 . . ?
C00A C00F C00G 121.72(15) . . ?
C00G C00F H00F 119.1 . . ?
C00E C00G C00F 120.69(16) . . ?
C00E C00G C00J 119.63(15) . . ?
C00F C00G C00J 119.56(15) . . ?
C00C C00H H00H 118.5 . . ?
C00L C00H C00C 123.02(16) . . ?
C00L C00H H00H 118.5 . . ?
N004 C00I C00D 113.52(13) . . ?
N004 C00I H00C 108.9 . . ?
N004 C00I H00D 108.9 . . ?
C00D C00I H00C 108.9 . . ?
C00D C00I H00D 108.9 . . ?
H00C C00I H00D 107.7 . . ?
C00G C00J H00J 107.5 . . ?
C00K C00J C00G 112.09(14) . . ?
C00K C00J H00J 107.5 . . ?
C00K C00J C00O 113.90(15) . . ?
C00O C00J C00G 108.11(14) . . ?
C00O C00J H00J 107.5 . . ?
O002 C00K C00J 112.37(15) . . ?
O003 C00K O002 123.35(15) . . ?
O003 C00K C00J 124.17(16) . . ?
C00H C00L H00L 117.7 . . ?
C00H C00L C00P 124.57(17) . . ?
C00P C00L H00L 117.7 . . ?
C00D C00M H00M 119.6 . . ?
C00D C00M C00Q 120.87(18) . . ?
C00Q C00M H00M 119.6 . . ?
C00D C00N H00N 119.7 . . ?
C00R C00N C00D 120.52(18) . . ?
C00R C00N H00N 119.7 . . ?
O4 C00O C00J 112.7(6) . . ?
O5 C00O O4 132.1(7) . . ?
O5 C00O C00J 114.0(4) . . ?
O5A C00O C00J 122.5(5) . . ?
O5A C00O O4A 115.7(6) . . ?
O4A C00O C00J 121.6(3) . . ?
C00L C00P H00G 109.5 . . ?
C00L C00P H00I 109.5 . . ?
C00L C00P H00K 109.5 . . ?
H00G C00P H00I 109.5 . . ?
H00G C00P H00K 109.5 . . ?
H00I C00P H00K 109.5 . . ?
C00M C00Q H00Q 120.0 . . ?
C00S C00Q C00M 119.95(19) . . ?
C00S C00Q H00Q 120.0 . . ?
C00N C00R H00R 119.9 . . ?
C00S C00R C00N 120.28(18) . . ?
C00S C00R H00R 119.9 . . ?
C00Q C00S H00S 120.1 . . ?
C00R C00S C00Q 119.76(18) . . ?
C00R C00S H00S 120.1 . . ?
O002 C00T H00O 109.5 . . ?
O002 C00T H00P 109.5 . . ?
O002 C00T H00T 109.5 . . ?
H00O C00T H00P 109.5 . . ?
H00O C00T H00T 109.5 . . ?
H00P C00T H00T 109.5 . . ?
O5 C00U H00U 109.5 . . ?
O5 C00U H00V 109.5 . . ?
O5 C00U H00W 109.5 . . ?
H00U C00U H00V 109.5 . . ?
H00U C00U H00W 109.5 . . ?
H00V C00U H00W 109.5 . . ?
C00O O5A C00V 123.3(8) . . ?
O5A C00V H00X 109.5 . . ?
O5A C00V H00Y 109.5 . . ?
O5A C00V H 109.5 . . ?
H00X C00V H00Y 109.5 . . ?
H00X C00V H 109.5 . . ?
H00Y C00V H 109.5 . . ?

loop_
_geom_bond_atom_site_label_1
_geom_bond_atom_site_label_2
_geom_bond_distance
_geom_bond_site_symmetry_2
_geom_bond_publ_flag
O001 C00C 1.240(2) . ?
O002 C00K 1.337(2) . ?
O002 C00T 1.455(2) . ?
O003 C00K 1.203(2) . ?
N004 C009 1.388(2) . ?
N004 C00B 1.353(2) . ?
N004 C00I 1.454(2) . ?
O4 C00O 1.325(10) . ?
O5 C00O 1.145(8) . ?
O5 C00U 1.445(7) . ?
C007 C008 1.448(2) . ?
C007 C009 1.413(2) . ?
C007 C00E 1.402(2) . ?
C008 C00B 1.383(2) . ?
C008 C00C 1.455(2) . ?
C009 C00A 1.390(2) . ?
C00A H00A 0.9500 . ?
C00A C00F 1.378(2) . ?
C00B H00B 0.9500 . ?
C00C C00H 1.482(2) . ?
C00D C00I 1.517(2) . ?
C00D C00M 1.386(2) . ?
C00D C00N 1.392(2) . ?
C00E H00E 0.9500 . ?
C00E C00G 1.387(2) . ?
C00F H00F 0.9500 . ?
C00F C00G 1.408(2) . ?
C00G C00J 1.524(2) . ?
C00H H00H 0.9500 . ?
C00H C00L 1.326(2) . ?
C00I H00C 0.9900 . ?
C00I H00D 0.9900 . ?
C00J H00J 1.0000 . ?
C00J C00K 1.512(2) . ?
C00J C00O 1.516(3) . ?
C00L H00L 0.9500 . ?
C00L C00P 1.492(2) . ?
C00M H00M 0.9500 . ?
C00M C00Q 1.390(2) . ?
C00N H00N 0.9500 . ?
C00N C00R 1.388(2) . ?
C00O O5A 1.224(9) . ?
C00O O4A 1.395(9) . ?
C00P H00G 0.9800 . ?
C00P H00I 0.9800 . ?
C00P H00K 0.9800 . ?
C00Q H00Q 0.9500 . ?
C00Q C00S 1.381(3) . ?
C00R H00R 0.9500 . ?
C00R C00S 1.381(3) . ?
C00S H00S 0.9500 . ?
C00T H00O 0.9800 . ?
C00T H00P 0.9800 . ?
C00T H00T 0.9800 . ?
C00U H00U 0.9800 . ?
C00U H00V 0.9800 . ?
C00U H00W 0.9800 . ?
O5A C00V 1.491(11) . ?
C00V H00X 0.9800 . ?
C00V H00Y 0.9800 . ?
C00V H 0.9800 . ?

loop_
_geom_torsion_atom_site_label_1
_geom_torsion_atom_site_label_2
_geom_torsion_atom_site_label_3
_geom_torsion_atom_site_label_4
_geom_torsion
_geom_torsion_site_symmetry_1
_geom_torsion_site_symmetry_2
_geom_torsion_site_symmetry_3
_geom_torsion_site_symmetry_4
_geom_torsion_publ_flag
O001 C00C C00H C00L -9.1(3) . . . . ?
N004 C009 C00A C00F 178.37(15) . . . . ?
C007 C008 C00B N004 0.46(18) . . . . ?
C007 C008 C00C O001 -2.2(3) . . . . ?
C007 C008 C00C C00H 178.16(15) . . . . ?
C007 C009 C00A C00F -0.1(2) . . . . ?
C007 C00E C00G C00F 0.3(2) . . . . ?
C007 C00E C00G C00J -175.57(14) . . . . ?
C008 C007 C009 N004 0.62(17) . . . . ?
C008 C007 C009 C00A 179.37(15) . . . . ?
C008 C007 C00E C00G -178.85(17) . . . . ?
C008 C00C C00H C00L 170.57(16) . . . . ?
C009 N004 C00B C008 -0.07(19) . . . . ?
C009 N004 C00I C00D 84.07(19) . . . . ?
C009 C007 C008 C00B -0.65(17) . . . . ?
C009 C007 C008 C00C -179.24(15) . . . . ?
C009 C007 C00E C00G -1.1(2) . . . . ?
C009 C00A C00F C00G -0.8(2) . . . . ?
C00A C00F C00G C00E 0.7(3) . . . . ?
C00A C00F C00G C00J 176.58(15) . . . . ?
C00B N004 C009 C007 -0.36(18) . . . . ?
C00B N004 C009 C00A -179.00(16) . . . . ?
C00B N004 C00I C00D -93.25(18) . . . . ?
C00B C008 C00C O001 179.53(16) . . . . ?
C00B C008 C00C C00H -0.1(2) . . . . ?
C00C C008 C00B N004 179.05(15) . . . . ?
C00C C00H C00L C00P -179.78(16) . . . . ?
C00D C00M C00Q C00S -0.5(3) . . . . ?
C00D C00N C00R C00S 0.3(3) . . . . ?
C00E C007 C008 C00B 177.25(18) . . . . ?
C00E C007 C008 C00C -1.3(3) . . . . ?
C00E C007 C009 N004 -177.69(14) . . . . ?
C00E C007 C009 C00A 1.1(2) . . . . ?
C00E C00G C00J C00K -139.61(16) . . . . ?
C00E C00G C00J C00O 94.04(19) . . . . ?
C00F C00G C00J C00K 44.5(2) . . . . ?
C00F C00G C00J C00O -81.9(2) . . . . ?
C00G C00J C00K O002 -142.09(15) . . . . ?
C00G C00J C00K O003 41.6(2) . . . . ?
C00G C00J C00O O4 -113.9(7) . . . . ?
C00G C00J C00O O5 55.2(8) . . . . ?
C00G C00J C00O O5A -95.0(7) . . . . ?
C00G C00J C00O O4A 79.2(6) . . . . ?
C00I N004 C009 C007 -178.06(14) . . . . ?
C00I N004 C009 C00A 3.3(3) . . . . ?
C00I N004 C00B C008 177.61(14) . . . . ?
C00I C00D C00M C00Q -178.91(15) . . . . ?
C00I C00D C00N C00R 178.98(15) . . . . ?
C00J C00O O5A C00V 172.0(6) . . . . ?
C00K C00J C00O O4 120.9(7) . . . . ?
C00K C00J C00O O5 -70.1(8) . . . . ?
C00K C00J C00O O5A 139.7(6) . . . . ?
C00K C00J C00O O4A -46.1(6) . . . . ?
C00M C00D C00I N004 4.1(2) . . . . ?
C00M C00D C00N C00R -0.7(2) . . . . ?
C00M C00Q C00S C00R 0.1(3) . . . . ?
C00N C00D C00I N004 -175.64(14) . . . . ?
C00N C00D C00M C00Q 0.8(2) . . . . ?
C00N C00R C00S C00Q 0.0(3) . . . . ?
C00O C00J C00K O002 -18.9(2) . . . . ?
C00O C00J C00K O003 164.76(17) . . . . ?
C00T O002 C00K O003 -2.4(3) . . . . ?
C00T O002 C00K C00J -178.68(15) . . . . ?
C00U O5 C00O O4 -1.5(12) . . . . ?
C00U O5 C00O C00J -167.8(6) . . . . ?
O4A C00O O5A C00V -2.6(9) . . . . ?
